data_4105153
loop_
_publ_author_name
'J\"org Hallmann'
'Wolfgang Morgenroth'
'Carsten Paulmann'
'Jav Davaasambuu'
'Qingyu Kong'
'Michael Wulff'
'Simone Techert'

_publ_section_title
;
 Time-Resolved X-ray Diffraction of the Photochromic \a-Styrylpyrylium
 Trifluoromethanesulfonate Crystal Films Reveals Ultrafast Structural
 Switching
;
_journal_name_full 'Journal of the American Chemical Society'
_journal_page_first 15018
_journal_page_last 15025
_journal_paper_doi 10.1021/ja905484u
_journal_volume 131
_journal_year 2009
_chemical_formula_sum 'C23 H29 F3 O5 S'
_chemical_formula_weight 474.52
_chemical_name_systematic C23H29O5F3S
_space_group_IT_number 14
_symmetry_cell_setting monoclinic
_symmetry_space_group_name_Hall '-P 2ybc'
_symmetry_space_group_name_H-M 'P 1 21/c 1'
_atom_sites_solution_hydrogens geom
_atom_sites_solution_primary direct
_atom_sites_solution_secondary difmap
_audit_creation_method SHELXL-97
_cell_angle_alpha 90.00
_cell_angle_beta 101.55(3)
_cell_angle_gamma 90.00
_cell_formula_units_Z 4
_cell_length_a 10.230(2)
_cell_length_b 14.660(3)
_cell_length_c 15.920(3)
_cell_measurement_temperature 10(2)
_cell_volume 2339.2(8)
_computing_structure_refinement 'SHELXL-97 (Sheldrick, 1997)'
_computing_structure_solution 'SHELXS-97 (Sheldrick, 1990)'
_diffrn_ambient_temperature 10(2)
_diffrn_measured_fraction_theta_full 0.740
_diffrn_measured_fraction_theta_max 0.740
_diffrn_radiation_monochromator silicium
_diffrn_radiation_wavelength 0.62
_diffrn_reflns_av_R_equivalents 0.0190
_diffrn_reflns_av_sigmaI/netI 0.0294
_diffrn_reflns_limit_h_max 17
_diffrn_reflns_limit_h_min -13
_diffrn_reflns_limit_k_max 24
_diffrn_reflns_limit_k_min -23
_diffrn_reflns_limit_l_max 27
_diffrn_reflns_limit_l_min -16
_diffrn_reflns_number 15467
_diffrn_reflns_theta_full 38.35
_diffrn_reflns_theta_max 38.35
_diffrn_reflns_theta_min 1.91
_exptl_absorpt_coefficient_mu 0.194
_exptl_crystal_colour red
_exptl_crystal_density_diffrn 1.347
_exptl_crystal_description cubic
_exptl_crystal_F_000 1000
_exptl_crystal_size_max 200
_exptl_crystal_size_mid 170
_exptl_crystal_size_min 150
_refine_diff_density_max 0.725
_refine_diff_density_min -0.716
_refine_diff_density_rms 0.084
_refine_ls_extinction_method none
_refine_ls_goodness_of_fit_ref 1.022
_refine_ls_hydrogen_treatment mixed
_refine_ls_matrix_type full
_refine_ls_number_parameters 289
_refine_ls_number_reflns 9643
_refine_ls_number_restraints 0
_refine_ls_restrained_S_all 1.022
_refine_ls_R_factor_all 0.0436
_refine_ls_R_factor_gt 0.0423
_refine_ls_shift/su_max 0.001
_refine_ls_shift/su_mean 0.000
_refine_ls_structure_factor_coef Fsqd
_refine_ls_weighting_details 'calc w=1/[\s^2^(Fo^2^)+(0.0633P)^2^+1.5614P] where P=(Fo^2^+2Fc^2^)/3'
_refine_ls_weighting_scheme calc
_refine_ls_wR_factor_gt 0.1103
_refine_ls_wR_factor_ref 0.1154
_reflns_number_gt 8413
_reflns_number_total 9643
_reflns_threshold_expression >2sigma(I)
_cod_data_source_file ja905484u_si_002.cif
_cod_data_source_block x
_cod_database_code 4105153

loop_
_symmetry_equiv_pos_as_xyz
'x, y, z'
'-x, y+1/2, -z+1/2'
'-x, -y, -z'
'x, -y-1/2, z-1/2'

loop_
_atom_site_label
_atom_site_type_symbol
_atom_site_fract_x
_atom_site_fract_y
_atom_site_fract_z
_atom_site_U_iso_or_equiv
_atom_site_adp_type
_atom_site_occupancy
_atom_site_symmetry_multiplicity
_atom_site_calc_flag
S1 S 0.112318(19) 0.244127(15) 0.085296(14) 0.00283(5) Uani 1 1 d
F1 F 0.22446(5) 0.09545(4) 0.16026(4) 0.00727(11) Uani 1 1 d
F2 F 0.05986(6) 0.07033(4) 0.05475(4) 0.00733(11) Uani 1 1 d
F3 F 0.02270(6) 0.11787(4) 0.17635(4) 0.00731(11) Uani 1 1 d
O3 O -0.02561(6) 0.26367(5) 0.04724(5) 0.00762(12) Uani 1 1 d
O4 O 0.20042(7) 0.23894(5) 0.02478(5) 0.00672(12) Uani 1 1 d
O5 O 0.16392(7) 0.29349(5) 0.16342(5) 0.00725(12) Uani 1 1 d
C17 C 0.10496(7) 0.12579(6) 0.12090(6) 0.00334(13) Uani 1 1 d
O2 O 0.23303(6) 0.66692(4) 0.25829(4) 0.00329(11) Uani 1 1 d
O1 O -0.61598(6) 0.38814(5) -0.15450(5) 0.00534(11) Uani 1 1 d
C7 C 0.13941(7) 0.71001(6) 0.19991(5) 0.00254(12) Uani 1 1 d
C10 C 0.04726(8) 0.66096(6) 0.14441(6) 0.00351(13) Uani 1 1 d
C11 C 0.15440(7) 0.52259(6) 0.20616(6) 0.00317(13) Uani 1 1 d
C12 C 0.05063(7) 0.56459(6) 0.14638(5) 0.00269(12) Uani 1 1 d
C13 C 0.24074(7) 0.57505(6) 0.26280(6) 0.00269(13) Uani 1 1 d
C14 C -0.36891(8) 0.55318(6) -0.06127(6) 0.00402(13) Uani 1 1 d
C15 C -0.15791(7) 0.54583(6) 0.04209(6) 0.00360(13) Uani 1 1 d
C16 C -0.04794(8) 0.50897(6) 0.09280(6) 0.00350(13) Uani 1 1 d
C18 C -0.49835(7) 0.41910(6) -0.10896(6) 0.00329(13) Uani 1 1 d
C19 C -0.39713(8) 0.36369(6) -0.06298(6) 0.00397(13) Uani 1 1 d
C20 C -0.48166(8) 0.51376(6) -0.10974(6) 0.00416(13) Uani 1 1 d
C21 C 0.15255(8) 0.81274(6) 0.20370(6) 0.00342(13) Uani 1 1 d
C22 C 0.34417(7) 0.54381(6) 0.33860(6) 0.00363(13) Uani 1 1 d
C23 C -0.28268(8) 0.40378(6) -0.01532(6) 0.00382(13) Uani 1 1 d
C24 C 0.47579(8) 0.59562(7) 0.34176(6) 0.00716(15) Uani 1 1 d
C25 C -0.26788(7) 0.49892(6) -0.01187(6) 0.00317(13) Uani 1 1 d
C26 C 0.01554(8) 0.85691(6) 0.17116(6) 0.00611(14) Uani 1 1 d
C27 C -0.64119(9) 0.29217(6) -0.15484(7) 0.00743(15) Uani 1 1 d
C28 C 0.24932(9) 0.84144(7) 0.14564(7) 0.00791(15) Uani 1 1 d
C29 C 0.29009(9) 0.56483(7) 0.42034(6) 0.00763(15) Uani 1 1 d
C30 C 0.20652(8) 0.84297(6) 0.29622(6) 0.00639(14) Uani 1 1 d
C31 C 0.36866(9) 0.44099(6) 0.33304(6) 0.00739(15) Uani 1 1 d

loop_
_atom_site_aniso_label
_atom_site_aniso_U_11
_atom_site_aniso_U_22
_atom_site_aniso_U_33
_atom_site_aniso_U_23
_atom_site_aniso_U_13
_atom_site_aniso_U_12
S1 0.00459(7) 0.00168(9) 0.00237(8) 0.00037(6) 0.00103(6) 0.00052(5)
F1 0.00491(19) 0.0059(2) 0.0100(3) 0.0028(2) -0.00084(18) 0.00252(16)
F2 0.0117(2) 0.0046(2) 0.0053(2) -0.00243(19) 0.00081(18) -0.00268(17)
F3 0.0088(2) 0.0082(3) 0.0069(2) 0.0016(2) 0.00630(18) -0.00071(17)
O3 0.0060(2) 0.0082(3) 0.0080(3) 0.0023(2) -0.0003(2) 0.00360(19)
O4 0.0094(2) 0.0056(3) 0.0068(3) 0.0015(2) 0.0057(2) -0.00046(19)
O5 0.0125(3) 0.0039(3) 0.0048(3) -0.0027(2) 0.0005(2) -0.0011(2)
C17 0.0038(2) 0.0034(3) 0.0029(3) 0.0000(3) 0.0009(2) 0.0000(2)
O2 0.0043(2) 0.0017(2) 0.0034(2) 0.0004(2) -0.00055(18) 0.00035(17)
O1 0.0041(2) 0.0044(3) 0.0065(3) -0.0010(2) -0.00136(19) -0.00138(18)
C7 0.0037(2) 0.0022(3) 0.0018(3) 0.0005(3) 0.0009(2) 0.0004(2)
C10 0.0043(2) 0.0025(3) 0.0035(3) 0.0002(3) 0.0003(2) -0.0002(2)
C11 0.0040(2) 0.0027(3) 0.0025(3) -0.0001(3) 0.0000(2) -0.0001(2)
C12 0.0037(2) 0.0027(3) 0.0018(3) 0.0001(3) 0.0007(2) -0.0001(2)
C13 0.0035(2) 0.0023(3) 0.0023(3) 0.0004(3) 0.0008(2) 0.0003(2)
C14 0.0047(3) 0.0028(3) 0.0043(3) 0.0002(3) 0.0002(2) -0.0001(2)
C15 0.0044(3) 0.0034(3) 0.0029(3) -0.0005(3) 0.0006(2) -0.0006(2)
C16 0.0042(2) 0.0028(3) 0.0032(3) -0.0005(3) -0.0001(2) -0.0005(2)
C18 0.0034(2) 0.0038(3) 0.0026(3) -0.0008(3) 0.0005(2) -0.0006(2)
C19 0.0046(3) 0.0026(3) 0.0044(3) -0.0002(3) 0.0000(2) -0.0001(2)
C20 0.0041(3) 0.0038(3) 0.0041(3) 0.0002(3) -0.0002(2) 0.0002(2)
C21 0.0044(2) 0.0018(3) 0.0041(3) -0.0009(3) 0.0010(2) -0.0003(2)
C22 0.0035(2) 0.0038(3) 0.0032(3) 0.0008(3) -0.0002(2) 0.0001(2)
C23 0.0042(2) 0.0034(3) 0.0035(3) 0.0003(3) 0.0001(2) 0.0002(2)
C24 0.0048(3) 0.0090(4) 0.0071(3) 0.0018(3) -0.0003(2) -0.0018(2)
C25 0.0036(2) 0.0033(3) 0.0024(3) -0.0002(3) 0.0002(2) -0.0006(2)
C26 0.0059(3) 0.0040(3) 0.0079(4) 0.0000(3) 0.0000(2) 0.0016(2)
C27 0.0083(3) 0.0046(3) 0.0087(4) -0.0013(3) 0.0001(3) -0.0029(2)
C28 0.0101(3) 0.0046(4) 0.0113(4) 0.0008(3) 0.0073(3) -0.0008(2)
C29 0.0080(3) 0.0108(4) 0.0044(3) 0.0010(3) 0.0019(2) 0.0021(3)
C30 0.0085(3) 0.0045(3) 0.0055(3) -0.0025(3) -0.0003(3) -0.0001(2)
C31 0.0084(3) 0.0041(3) 0.0083(4) 0.0006(3) -0.0016(3) 0.0019(2)

loop_
_atom_type_symbol
_atom_type_description
_atom_type_scat_dispersion_real
_atom_type_scat_dispersion_imag
_atom_type_scat_source
C C 0.0033 0.0016 'International Tables Vol C Tables 4.2.6.8 and 6.1.1.4'
H H 0.0000 0.0000 'International Tables Vol C Tables 4.2.6.8 and 6.1.1.4'
O O 0.0106 0.0060 'International Tables Vol C Tables 4.2.6.8 and 6.1.1.4'
F F 0.0171 0.0103 'International Tables Vol C Tables 4.2.6.8 and 6.1.1.4'
S S 0.1246 0.1234 'International Tables Vol C Tables 4.2.6.8 and 6.1.1.4'

loop_
_geom_angle_atom_site_label_1
_geom_angle_atom_site_label_2
_geom_angle_atom_site_label_3
_geom_angle
O5 S1 O4 115.51(5)
O5 S1 O3 114.74(5)
O4 S1 O3 114.61(5)
O5 S1 C17 103.81(4)
O4 S1 C17 103.06(4)
O3 S1 C17 102.70(4)
F1 C17 F2 107.85(7)
F1 C17 F3 107.39(7)
F2 C17 F3 107.63(7)
F1 C17 S1 111.76(6)
F2 C17 S1 111.18(6)
F3 C17 S1 110.84(6)
C13 O2 C7 121.94(7)
C18 O1 C27 118.19(7)
O2 C7 C10 120.21(8)
O2 C7 C21 113.16(7)
C10 C7 C21 126.62(7)
C7 C10 C12 120.19(7)
C13 C11 C12 119.82(8)
C10 C12 C11 117.45(7)
C10 C12 C16 122.88(7)
C11 C12 C16 119.64(8)
O2 C13 C11 120.22(7)
O2 C13 C22 111.69(7)
C11 C13 C22 127.93(8)
C20 C14 C25 120.81(8)
C16 C15 C25 128.12(8)
C15 C16 C12 121.75(8)
O1 C18 C20 115.16(7)
O1 C18 C19 124.77(8)
C20 C18 C19 120.06(7)
C23 C19 C18 119.54(8)
C14 C20 C18 120.04(7)
C7 C21 C30 109.80(7)
C7 C21 C26 109.78(7)
C30 C21 C26 109.33(8)
C7 C21 C28 108.09(7)
C30 C21 C28 110.27(7)
C26 C21 C28 109.55(8)
C13 C22 C31 110.41(7)
C13 C22 C24 110.22(7)
C31 C22 C24 109.59(7)
C13 C22 C29 107.55(7)
C31 C22 C29 109.58(8)
C24 C22 C29 109.46(8)
C19 C23 C25 120.91(7)
C23 C25 C14 118.50(7)
C23 C25 C15 124.15(7)
C14 C25 C15 117.30(8)

loop_
_geom_bond_atom_site_label_1
_geom_bond_atom_site_label_2
_geom_bond_distance
S1 O5 1.4444(8)
S1 O4 1.4470(8)
S1 O3 1.4483(8)
S1 C17 1.8313(10)
F1 C17 1.3335(10)
F2 C17 1.3372(11)
F3 C17 1.3411(11)
O2 C13 1.3502(11)
O2 C7 1.3503(11)
O1 C18 1.3529(10)
O1 C27 1.4301(12)
C7 C10 1.3612(12)
C7 C21 1.5121(13)
C10 C12 1.4135(12)
C11 C13 1.3658(12)
C11 C12 1.4166(12)
C12 C16 1.4369(12)
C13 C22 1.5081(12)
C14 C20 1.3796(12)
C14 C25 1.4120(12)
C15 C16 1.3585(12)
C15 C25 1.4455(12)
C18 C20 1.3986(12)
C18 C19 1.4015(12)
C19 C23 1.3914(12)
C21 C30 1.5313(13)
C21 C26 1.5367(12)
C21 C28 1.5421(14)
C22 C31 1.5335(13)
C22 C24 1.5379(12)
C22 C29 1.5436(14)
C23 C25 1.4028(12)

loop_
_cod_related_entry_id
_cod_related_entry_database
_cod_related_entry_code
1 ChemSpider 30660213
